data_1006089
loop_
_publ_author_name
'Norwig, J'
'Weitzel, H'
'Paulus, H'
'Lautenschlaeger, G'
'Rodriguez-Carvajal, J'
'Fuess, H'

_publ_section_title
;
Structural relations in mixed oxides Cux Zn1-x Nb2 O6
;
_journal_coden_ASTM JSSCBI
_journal_name_full 'Journal of Solid State Chemistry'
_journal_page_first 476
_journal_page_last 483
_journal_paper_doi 10.1006/jssc.1995.1162
_journal_volume 115
_journal_year 1995
_chemical_formula_structural '(Cu0.36 Zn0.64) (Nb2 O6)'
_chemical_formula_sum 'Cu0.36 Nb2 O6 Zn0.64'
_chemical_name_systematic 'Copper zinc diniobate (0.36/0.64/1)'
_space_group_IT_number 60
_symmetry_cell_setting orthorhombic
_symmetry_Int_Tables_number 60
_symmetry_space_group_name_Hall '-P 2n 2ab'
_symmetry_space_group_name_H-M 'P b c n'
_cell_angle_alpha 90
_cell_angle_beta 90
_cell_angle_gamma 90
_cell_formula_units_Z 4
_cell_length_a 14.187(5)
_cell_length_b 5.730(2)
_cell_length_c 5.031(2)
_cell_volume 409.0
_refine_ls_R_factor_all 0.03
_cod_original_formula_sum 'Cu.36 Nb2 O6 Zn.64'
_cod_database_code 1006089

loop_
_symmetry_equiv_pos_as_xyz
x,y,z
1/2-x,1/2-y,1/2+z
1/2+x,1/2-y,-z
-x,y,1/2-z
-x,-y,-z
1/2+x,1/2+y,1/2-z
1/2-x,1/2+y,z
x,-y,1/2+z

loop_
_atom_site_aniso_label
_atom_site_aniso_U_11
_atom_site_aniso_U_12
_atom_site_aniso_U_13
_atom_site_aniso_U_22
_atom_site_aniso_U_23
_atom_site_aniso_U_33
Cu1 0.0065(3) 0. -0.0002(2) 0.0083(3) 0. 0.0075(3)
Zn1 0.0065(3) 0. -0.0002(2) 0.0083(3) 0. 0.0075(3)
Nb1 0.0048(2) 0.0001(1) 0.0003(1) 0.0042(2) 0.0001(1) 0.0053(2)
O1 0.0068(9) 0.0015(8) 0.0012(8) 0.0061(9) 0.0002(8) 0.0064(10)
O2 0.0071(9) -0.0009(8) 0.0010(9) 0.0060(9) 0.0009(8) 0.006(1)
O3 0.0086(10) 0.0020(8) 0.0016(9) 0.0064(9) -0.0015(9) 0.0091(11)

loop_
_atom_site_label
_atom_site_type_symbol
_atom_site_symmetry_multiplicity
_atom_site_Wyckoff_symbol
_atom_site_fract_x
_atom_site_fract_y
_atom_site_fract_z
_atom_site_occupancy
_atom_site_attached_hydrogens
_atom_site_calc_flag
Cu1 Cu2+ 4 c 0. 0.3272(1) 0.25 0.36(8) 0 d
Zn1 Zn2+ 4 c 0. 0.3272(1) 0.25 0.64(8) 0 d
Nb1 Nb5+ 8 d 0.3396 0.3180(1) 0.2444(1) 1. 0 d
O1 O2- 8 d 0.0962(2) 0.1047(4) 0.0673(5) 1. 0 d
O2 O2- 8 d 0.2443(2) 0.1222(4) 0.4144(5) 1. 0 d
O3 O2- 8 d 0.4198(2) 0.1188(4) 0.0866(5) 1. 0 d

loop_
_atom_type_symbol
_atom_type_oxidation_number
Cu2+ 2.000
Zn2+ 2.000
Nb5+ 5.000
O2- -2.000
